data_2238054
loop_
_publ_author_name
'Selvakumar, R.'
'Bakthadoss, M.'
'Vijayakumar, S.'
'Murugavel, S.'

_publ_section_title
;
 (<i>Z</i>)-3-(3,4-Dimethoxybenzyl)-1,5-benzothiazepin-4(5<i>H</i>)-one
;
_journal_coeditor_code TK5214
_journal_issue 5
_journal_name_full 'Acta Crystallographica Section E'
_journal_page_first o708
_journal_paper_doi 10.1107/S1600536813009598
_journal_volume 69
_journal_year 2013
_chemical_formula_iupac 'C18 H17 N O3 S'
_chemical_formula_moiety 'C18 H17 N O3 S'
_chemical_formula_sum 'C18 H17 N O3 S'
_chemical_formula_weight 327.39
_chemical_name_systematic
;
(<i>Z</i>)-3-(3,4-Dimethoxybenzyl)-1,5-benzothiazepin-4(5<i>H</i>)-one
;
_space_group_IT_number 60
_symmetry_cell_setting orthorhombic
_symmetry_space_group_name_Hall '-P 2n 2ab'
_symmetry_space_group_name_H-M 'P b c n'
_atom_sites_solution_hydrogens geom
_atom_sites_solution_primary direct
_atom_sites_solution_secondary difmap
_audit_creation_method SHELXL-97
_cell_angle_alpha 90.00
_cell_angle_beta 90.00
_cell_angle_gamma 90.00
_cell_formula_units_Z 8
_cell_length_a 19.966(4)
_cell_length_b 10.355(2)
_cell_length_c 15.536(3)
_cell_measurement_reflns_used 2790
_cell_measurement_temperature 293(2)
_cell_measurement_theta_max 24.9
_cell_measurement_theta_min 2.2
_cell_volume 3212.0(11)
_computing_cell_refinement 'APEX2 and SAINT (Bruker, 2004)'
_computing_data_collection 'APEX2 (Bruker, 2004)'
_computing_data_reduction 'SAINT and XPREP (Bruker, 2004)'
_computing_molecular_graphics 'ORTEP-3 for Windows (Farrugia, 2012)'
_computing_publication_material 'SHELXL97 (Sheldrick, 2008) and  PLATON (Spek, 2009)'
_computing_structure_refinement 'SHELXL97 (Sheldrick, 2008)'
_computing_structure_solution 'SHELXS97 (Sheldrick, 2008)'
_diffrn_ambient_temperature 293(2)
_diffrn_detector_area_resol_mean 10.0
_diffrn_measured_fraction_theta_full 0.974
_diffrn_measured_fraction_theta_max 0.974
_diffrn_measurement_device_type 'Bruker APEXII CCD'
_diffrn_measurement_method '\w scans'
_diffrn_radiation_monochromator graphite
_diffrn_radiation_source 'fine-focus sealed tube'
_diffrn_radiation_type MoK\a
_diffrn_radiation_wavelength 0.71073
_diffrn_reflns_av_R_equivalents 0.066
_diffrn_reflns_av_sigmaI/netI 0.1068
_diffrn_reflns_limit_h_max 23
_diffrn_reflns_limit_h_min -23
_diffrn_reflns_limit_k_max 9
_diffrn_reflns_limit_k_min -12
_diffrn_reflns_limit_l_max 18
_diffrn_reflns_limit_l_min -18
_diffrn_reflns_number 13227
_diffrn_reflns_theta_full 24.86
_diffrn_reflns_theta_max 24.86
_diffrn_reflns_theta_min 2.22
_exptl_absorpt_coefficient_mu 0.216
_exptl_absorpt_correction_T_max 0.968
_exptl_absorpt_correction_T_min 0.927
_exptl_absorpt_correction_type multi-scan
_exptl_absorpt_process_details '(TWINABS; Sheldrick, 1997)'
_exptl_crystal_colour colourless
_exptl_crystal_density_diffrn 1.354
_exptl_crystal_density_method 'not measured'
_exptl_crystal_description block
_exptl_crystal_F_000 1376
_exptl_crystal_size_max 0.35
_exptl_crystal_size_mid 0.20
_exptl_crystal_size_min 0.15
_refine_diff_density_max 0.250
_refine_diff_density_min -0.325
_refine_ls_extinction_method none
_refine_ls_goodness_of_fit_ref 1.021
_refine_ls_hydrogen_treatment constr
_refine_ls_matrix_type full
_refine_ls_number_parameters 211
_refine_ls_number_reflns 13227
_refine_ls_number_restraints 0
_refine_ls_restrained_S_all 1.021
_refine_ls_R_factor_all 0.1007
_refine_ls_R_factor_gt 0.0601
_refine_ls_shift/su_max 0.001
_refine_ls_shift/su_mean 0.000
_refine_ls_structure_factor_coef Fsqd
_refine_ls_weighting_details 'calc w=1/[\s^2^(Fo^2^)+(0.0582P)^2^+0.0000P] where P=(Fo^2^+2Fc^2^)/3'
_refine_ls_weighting_scheme calc
_refine_ls_wR_factor_gt 0.1514
_refine_ls_wR_factor_ref 0.1749
_reflns_number_gt 8413
_reflns_number_total 13227
_reflns_threshold_expression I>2\s(I)
_cod_data_source_file tk5214.cif
_cod_data_source_block I
_cod_database_code 2238054
_cod_database_fobs_code 2238054

loop_
_symmetry_equiv_pos_as_xyz
'x, y, z'
'-x+1/2, -y+1/2, z+1/2'
'x+1/2, -y+1/2, -z'
'-x, y, -z+1/2'
'-x, -y, -z'
'x-1/2, y-1/2, -z-1/2'
'-x-1/2, y-1/2, z'
'x, -y, z-1/2'

loop_
_atom_site_type_symbol
_atom_site_label
_atom_site_fract_x
_atom_site_fract_y
_atom_site_fract_z
_atom_site_U_iso_or_equiv
_atom_site_adp_type
_atom_site_calc_flag
_atom_site_refinement_flags
_atom_site_occupancy
_atom_site_symmetry_multiplicity
C C2 0.21158(10) 0.01584(18) 1.02679(11) 0.0320(5) Uani d . 1 1
C C3 0.26554(10) 0.0619(2) 1.07376(13) 0.0401(5) Uani d . 1 1
H H3 0.3072 0.0225 1.0683 0.048 Uiso calc R 1 1
C C4 0.25791(10) 0.1650(2) 1.12822(13) 0.0434(6) Uani d . 1 1
H H4 0.2939 0.1935 1.1611 0.052 Uiso calc R 1 1
C C5 0.19688(11) 0.2264(2) 1.13416(12) 0.0405(5) Uani d . 1 1
H H5 0.1921 0.2978 1.1700 0.049 Uiso calc R 1 1
C C6 0.14302(10) 0.18270(19) 1.08740(11) 0.0339(5) Uani d . 1 1
H H6 0.1020 0.2249 1.0913 0.041 Uiso calc R 1 1
C C7 0.14978(9) 0.07580(18) 1.03449(10) 0.0265(4) Uani d . 1 1
C C8 0.07914(10) -0.00895(17) 0.91369(11) 0.0300(5) Uani d . 1 1
C C9 0.13353(9) -0.00907(17) 0.84820(11) 0.0277(5) Uani d . 1 1
C C1 0.19328(11) -0.05969(19) 0.86307(11) 0.0359(5) Uani d . 1 1
H H1 0.2230 -0.0622 0.8170 0.043 Uiso calc R 1 1
C C10 0.11450(10) 0.04089(18) 0.76116(11) 0.0332(5) Uani d . 1 1
H H10A 0.0735 -0.0016 0.7432 0.040 Uiso calc R 1 1
H H10B 0.1493 0.0170 0.7206 0.040 Uiso calc R 1 1
C C11 0.10408(8) 0.18544(17) 0.75624(10) 0.0267(4) Uani d . 1 1
C C12 0.12408(10) 0.2698(2) 0.81859(11) 0.0369(5) Uani d . 1 1
H H12 0.1440 0.2384 0.8685 0.044 Uiso calc R 1 1
C C13 0.11523(10) 0.4015(2) 0.80865(12) 0.0406(5) Uani d . 1 1
H H13 0.1286 0.4574 0.8522 0.049 Uiso calc R 1 1
C C14 0.08704(10) 0.45013(18) 0.73534(12) 0.0345(5) Uani d . 1 1
C C15 0.06728(9) 0.36546(19) 0.67025(11) 0.0305(5) Uani d . 1 1
C C16 0.07503(9) 0.23488(19) 0.68158(10) 0.0298(5) Uani d . 1 1
H H16 0.0607 0.1785 0.6388 0.036 Uiso calc R 1 1
C C18 0.02274(13) 0.3361(2) 0.52964(13) 0.0661(8) Uani d . 1 1
H H18A 0.0616 0.2902 0.5099 0.099 Uiso calc R 1 1
H H18B 0.0042 0.3852 0.4830 0.099 Uiso calc R 1 1
H H18C -0.0100 0.2756 0.5502 0.099 Uiso calc R 1 1
C C17 0.08134(13) 0.6638(2) 0.78994(14) 0.0715(8) Uani d . 1 1
H H17A 0.0536 0.6325 0.8359 0.107 Uiso calc R 1 1
H H17B 0.0665 0.7483 0.7730 0.107 Uiso calc R 1 1
H H17C 0.1270 0.6684 0.8091 0.107 Uiso calc R 1 1
N N1 0.09093(8) 0.02648(15) 0.99504(9) 0.0325(4) Uani d . 1 1
H H1A 0.0573 0.0180 1.0291 0.039 Uiso calc R 1 1
O O1 0.02201(7) -0.04165(14) 0.89186(8) 0.0423(4) Uani d . 1 1
O O3 0.04118(7) 0.42072(13) 0.59744(8) 0.0462(4) Uani d . 1 1
O O2 0.07680(8) 0.57865(13) 0.71876(9) 0.0498(4) Uani d . 1 1
S S1 0.22192(3) -0.12256(6) 0.96130(3) 0.04692(18) Uani d . 1 1

loop_
_atom_site_aniso_label
_atom_site_aniso_U_11
_atom_site_aniso_U_22
_atom_site_aniso_U_33
_atom_site_aniso_U_12
_atom_site_aniso_U_13
_atom_site_aniso_U_23
C2 0.0340(13) 0.0353(12) 0.0267(10) 0.0018(10) -0.0032(9) 0.0069(9)
C3 0.0285(13) 0.0482(15) 0.0437(12) 0.0032(10) -0.0051(9) 0.0068(11)
C4 0.0369(15) 0.0530(15) 0.0404(12) -0.0140(12) -0.0120(10) 0.0064(11)
C5 0.0447(14) 0.0402(13) 0.0366(11) -0.0090(11) -0.0044(10) -0.0018(10)
C6 0.0347(13) 0.0359(13) 0.0311(10) -0.0005(10) 0.0000(9) 0.0014(9)
C7 0.0256(12) 0.0326(12) 0.0214(9) -0.0028(9) -0.0011(8) 0.0067(9)
C8 0.0302(13) 0.0278(12) 0.0320(10) 0.0017(9) -0.0025(9) 0.0044(9)
C9 0.0310(12) 0.0249(11) 0.0271(9) 0.0008(9) -0.0016(8) -0.0015(8)
C1 0.0391(14) 0.0386(13) 0.0300(10) 0.0034(10) 0.0048(9) -0.0031(9)
C10 0.0394(13) 0.0351(12) 0.0252(9) -0.0004(9) 0.0006(8) -0.0022(9)
C11 0.0263(12) 0.0297(11) 0.0242(9) -0.0046(9) 0.0029(8) 0.0008(9)
C12 0.0463(14) 0.0395(13) 0.0248(10) -0.0052(11) -0.0030(9) -0.0008(9)
C13 0.0524(15) 0.0357(14) 0.0336(11) -0.0129(11) 0.0002(10) -0.0083(10)
C14 0.0406(14) 0.0246(12) 0.0384(11) -0.0057(9) 0.0126(10) -0.0006(10)
C15 0.0324(13) 0.0324(12) 0.0265(10) 0.0009(9) 0.0052(8) 0.0046(9)
C16 0.0319(13) 0.0310(12) 0.0263(10) -0.0039(9) 0.0006(8) -0.0034(9)
C18 0.111(2) 0.0510(16) 0.0358(13) 0.0186(15) -0.0196(13) -0.0014(11)
C17 0.118(2) 0.0342(15) 0.0621(16) -0.0121(15) 0.0208(15) -0.0165(13)
N1 0.0229(10) 0.0474(11) 0.0273(8) -0.0062(8) 0.0031(7) 0.0024(8)
O1 0.0294(9) 0.0628(10) 0.0346(7) -0.0108(7) -0.0031(6) -0.0053(7)
O3 0.0675(11) 0.0373(9) 0.0338(8) 0.0099(7) -0.0051(7) 0.0047(7)
O2 0.0797(12) 0.0244(8) 0.0452(8) -0.0014(8) 0.0113(8) -0.0036(7)
S1 0.0543(4) 0.0454(4) 0.0411(3) 0.0223(3) -0.0086(3) 0.0000(3)

loop_
_atom_type_symbol
_atom_type_description
_atom_type_scat_dispersion_real
_atom_type_scat_dispersion_imag
_atom_type_scat_source
C C 0.0033 0.0016 'International Tables Vol C Tables 4.2.6.8 and 6.1.1.4'
H H 0.0000 0.0000 'International Tables Vol C Tables 4.2.6.8 and 6.1.1.4'
N N 0.0061 0.0033 'International Tables Vol C Tables 4.2.6.8 and 6.1.1.4'
O O 0.0106 0.0060 'International Tables Vol C Tables 4.2.6.8 and 6.1.1.4'
S S 0.1246 0.1234 'International Tables Vol C Tables 4.2.6.8 and 6.1.1.4'

loop_
_geom_angle_atom_site_label_1
_geom_angle_atom_site_label_2
_geom_angle_atom_site_label_3
_geom_angle
C3 C2 C7 119.50(18)
C3 C2 S1 119.38(16)
C7 C2 S1 121.07(14)
C4 C3 C2 120.44(19)
C4 C3 H3 119.8
C2 C3 H3 119.8
C3 C4 C5 119.93(19)
C3 C4 H4 120.0
C5 C4 H4 120.0
C6 C5 C4 120.3(2)
C6 C5 H5 119.8
C4 C5 H5 119.8
C5 C6 C7 120.03(19)
C5 C6 H6 120.0
C7 C6 H6 120.0
C6 C7 C2 119.72(17)
C6 C7 N1 117.57(17)
C2 C7 N1 122.54(17)
O1 C8 N1 119.77(17)
O1 C8 C9 119.02(17)
N1 C8 C9 121.21(18)
C1 C9 C8 122.60(17)
C1 C9 C10 121.56(17)
C8 C9 C10 115.60(16)
C9 C1 S1 126.33(15)
C9 C1 H1 116.8
S1 C1 H1 116.8
C9 C10 C11 114.99(15)
C9 C10 H10A 108.5
C11 C10 H10A 108.5
C9 C10 H10B 108.5
C11 C10 H10B 108.5
H10A C10 H10B 107.5
C12 C11 C16 118.50(17)
C12 C11 C10 123.88(16)
C16 C11 C10 117.55(16)
C11 C12 C13 120.97(18)
C11 C12 H12 119.5
C13 C12 H12 119.5
C14 C13 C12 120.58(18)
C14 C13 H13 119.7
C12 C13 H13 119.7
C13 C14 O2 125.16(17)
C13 C14 C15 119.27(18)
O2 C14 C15 115.57(17)
O3 C15 C16 124.07(17)
O3 C15 C14 116.31(17)
C16 C15 C14 119.61(17)
C15 C16 C11 121.03(17)
C15 C16 H16 119.5
C11 C16 H16 119.5
O3 C18 H18A 109.5
O3 C18 H18B 109.5
H18A C18 H18B 109.5
O3 C18 H18C 109.5
H18A C18 H18C 109.5
H18B C18 H18C 109.5
O2 C17 H17A 109.5
O2 C17 H17B 109.5
H17A C17 H17B 109.5
O2 C17 H17C 109.5
H17A C17 H17C 109.5
H17B C17 H17C 109.5
C8 N1 C7 130.72(16)
C8 N1 H1A 114.6
C7 N1 H1A 114.6
C15 O3 C18 116.96(16)
C14 O2 C17 116.60(16)
C1 S1 C2 99.30(9)

loop_
_geom_bond_atom_site_label_1
_geom_bond_atom_site_label_2
_geom_bond_distance
C2 C3 1.386(3)
C2 C7 1.386(2)
C2 S1 1.770(2)
C3 C4 1.371(3)
C3 H3 0.9300
C4 C5 1.377(3)
C4 H4 0.9300
C5 C6 1.374(3)
C5 H5 0.9300
C6 C7 1.385(3)
C6 H6 0.9300
C7 N1 1.420(2)
C8 O1 1.237(2)
C8 N1 1.337(2)
C8 C9 1.488(3)
C9 C1 1.323(3)
C9 C10 1.497(2)
C1 S1 1.7549(19)
C1 H1 0.9300
C10 C11 1.513(2)
C10 H10A 0.9700
C10 H10B 0.9700
C11 C12 1.364(2)
C11 C16 1.394(2)
C12 C13 1.383(3)
C12 H12 0.9300
C13 C14 1.367(3)
C13 H13 0.9300
C14 O2 1.371(2)
C14 C15 1.395(3)
C15 O3 1.370(2)
C15 C16 1.372(3)
C16 H16 0.9300
C18 O3 1.419(2)
C18 H18A 0.9600
C18 H18B 0.9600
C18 H18C 0.9600
C17 O2 1.417(2)
C17 H17A 0.9600
C17 H17B 0.9600
C17 H17C 0.9600
N1 H1A 0.8600

loop_
_geom_hbond_atom_site_label_D
_geom_hbond_atom_site_label_H
_geom_hbond_atom_site_label_A
_geom_hbond_site_symmetry_A
_geom_hbond_distance_DH
_geom_hbond_distance_HA
_geom_hbond_distance_DA
_geom_hbond_angle_DHA
N1 H1A O1 5_557 0.86 2.02 2.863(2) 167
C18 H18B O3 5_566 0.96 2.53 3.445(3) 159
C4 H4 Cg1 2_555 0.93 2.57 3.450(2) 158
C10 H10B Cg2 8_554 0.97 2.82 3.725(2) 155

loop_
_geom_torsion_atom_site_label_1
_geom_torsion_atom_site_label_2
_geom_torsion_atom_site_label_3
_geom_torsion_atom_site_label_4
_geom_torsion
C7 C2 C3 C4 0.7(3)
S1 C2 C3 C4 -176.75(15)
C2 C3 C4 C5 -2.3(3)
C3 C4 C5 C6 1.7(3)
C4 C5 C6 C7 0.5(3)
C5 C6 C7 C2 -2.1(3)
C5 C6 C7 N1 173.30(16)
C3 C2 C7 C6 1.5(3)
S1 C2 C7 C6 178.92(13)
C3 C2 C7 N1 -173.68(16)
S1 C2 C7 N1 3.7(2)
O1 C8 C9 C1 -133.7(2)
N1 C8 C9 C1 46.7(3)
O1 C8 C9 C10 40.8(2)
N1 C8 C9 C10 -138.76(18)
C8 C9 C1 S1 -5.3(3)
C10 C9 C1 S1 -179.56(14)
C1 C9 C10 C11 -113.1(2)
C8 C9 C10 C11 72.2(2)
C9 C10 C11 C12 14.1(3)
C9 C10 C11 C16 -168.94(16)
C16 C11 C12 C13 0.7(3)
C10 C11 C12 C13 177.59(18)
C11 C12 C13 C14 -1.0(3)
C12 C13 C14 O2 -179.20(17)
C12 C13 C14 C15 -0.1(3)
C13 C14 C15 O3 -178.15(17)
O2 C14 C15 O3 1.0(2)
C13 C14 C15 C16 1.5(3)
O2 C14 C15 C16 -179.36(16)
O3 C15 C16 C11 177.80(17)
C14 C15 C16 C11 -1.8(3)
C12 C11 C16 C15 0.7(3)
C10 C11 C16 C15 -176.41(16)
O1 C8 N1 C7 -175.13(18)
C9 C8 N1 C7 4.5(3)
C6 C7 N1 C8 133.3(2)
C2 C7 N1 C8 -51.4(3)
C16 C15 O3 C18 -1.4(3)
C14 C15 O3 C18 178.15(18)
C13 C14 O2 C17 -15.3(3)
C15 C14 O2 C17 165.61(18)
C9 C1 S1 C2 -58.0(2)
C3 C2 S1 C1 -125.91(16)
C7 C2 S1 C1 56.68(17)
